data_7035513
loop_
_publ_author_name
'Nako, Adi E.'
'White, Andrew J. P.'
'Crimmin, Mark R.'

_publ_section_title
;
 Bis(\s-B-H) complexes of copper(i): precursors to a heterogeneous
 amine-borane dehydrogenation catalyst.
;
_journal_issue 28
_journal_name_full 'Dalton transactions (Cambridge, England : 2003)'
_journal_page_first 12530
_journal_page_last 12534
_journal_paper_doi 10.1039/c5dt02144h
_journal_volume 44
_journal_year 2015
_chemical_formula_moiety 'C23 H23 B Cl4 Cu N3'
_chemical_formula_sum 'C23 H23 B Cl4 Cu N3'
_chemical_formula_weight 557.59
_chemical_name_systematic
;
 ?
;
_space_group_crystal_system monoclinic
_space_group_IT_number 14
_space_group_name_Hall '-P 2ybc'
_space_group_name_H-M_alt 'P 1 21/c 1'
_symmetry_space_group_name_Hall '-P 2ybc'
_symmetry_space_group_name_H-M 'P 1 21/c 1'
_atom_sites_solution_hydrogens mixed
_audit_creation_method SHELXL
_audit_update_record
;
2015-02-09 deposited with the CCDC.
2015-06-23 downloaded from the CCDC.
;
_cell_angle_alpha 90
_cell_angle_beta 97.005(2)
_cell_angle_gamma 90
_cell_formula_units_Z 4
_cell_length_a 11.0385(2)
_cell_length_b 15.6053(3)
_cell_length_c 14.7655(3)
_cell_measurement_reflns_used 3450
_cell_measurement_temperature 173
_cell_measurement_theta_max 27.5120
_cell_measurement_theta_min 2.7960
_cell_volume 2524.51(8)
_computing_cell_refinement 'CrysAlisPro, Agilent Technologies'
_computing_data_collection 'CrysAlisPro, Agilent Technologies'
_computing_data_reduction 'CrysAlisPro, Agilent Technologies'
_computing_molecular_graphics 'Bruker SHELXTL'
_computing_publication_material 'CIFTAB-2013 (Sheldrick, 2013)'
_computing_structure_refinement 'SHELXL-2013 (Sheldrick, 2013)'
_computing_structure_solution 'SHELXS-2013 (Sheldrick, 2013)'
_diffrn_ambient_temperature 173
_diffrn_detector_area_resol_mean 16.0382
_diffrn_measured_fraction_theta_full 0.986
_diffrn_measured_fraction_theta_max 0.813
_diffrn_measurement_device_type 'Agilent Xcalibur 3 E'
_diffrn_measurement_method 'omega scans'
_diffrn_radiation_type MoK\a
_diffrn_radiation_wavelength 0.71073
_diffrn_reflns_av_R_equivalents 0.0228
_diffrn_reflns_av_unetI/netI 0.0379
_diffrn_reflns_laue_measured_fraction_full 0.986
_diffrn_reflns_laue_measured_fraction_max 0.813
_diffrn_reflns_limit_h_max 14
_diffrn_reflns_limit_h_min -9
_diffrn_reflns_limit_k_max 12
_diffrn_reflns_limit_k_min -20
_diffrn_reflns_limit_l_max 19
_diffrn_reflns_limit_l_min -19
_diffrn_reflns_number 8915
_diffrn_reflns_point_group_measured_fraction_full 0.986
_diffrn_reflns_point_group_measured_fraction_max 0.813
_diffrn_reflns_theta_full 25.242
_diffrn_reflns_theta_max 28.231
_diffrn_reflns_theta_min 2.542
_diffrn_source 'Enhance (Mo) X-ray Source'
_exptl_absorpt_coefficient_mu 1.305
_exptl_absorpt_correction_T_max 0.846
_exptl_absorpt_correction_T_min 0.699
_exptl_absorpt_correction_type analytical
_exptl_absorpt_process_details
;
CrysAlisPro, Agilent Technologies,
Version 1.171.37.33a (release 28-03-2014 CrysAlis171 .NET)
(compiled Mar 28 2014,12:25:20)
Analytical numeric absorption correction using a multifaceted crystal
model based on expressions derived by R.C. Clark & J.S. Reid.
(Clark, R. C. & Reid, J. S. (1995). Acta Cryst. A51, 887-897)
Empirical absorption correction using spherical harmonics,
implemented in SCALE3 ABSPACK scaling algorithm.
;
_exptl_crystal_colour Yellow
_exptl_crystal_density_diffrn 1.467
_exptl_crystal_description blocks
_exptl_crystal_F_000 1136
_exptl_crystal_size_max 0.43
_exptl_crystal_size_mid 0.26
_exptl_crystal_size_min 0.14
_refine_diff_density_max 0.283
_refine_diff_density_min -0.355
_refine_diff_density_rms 0.059
_refine_ls_extinction_coef 0.0009(2)
_refine_ls_extinction_expression Fc^*^=kFc[1+0.001xFc^2^\l^3^/sin(2\q)]^-1/4^
_refine_ls_extinction_method SHELXL
_refine_ls_goodness_of_fit_ref 1.019
_refine_ls_hydrogen_treatment mixed
_refine_ls_matrix_type full
_refine_ls_number_parameters 305
_refine_ls_number_reflns 5062
_refine_ls_number_restraints 0
_refine_ls_restrained_S_all 1.019
_refine_ls_R_factor_all 0.0449
_refine_ls_R_factor_gt 0.0327
_refine_ls_shift/su_max 0.001
_refine_ls_shift/su_mean 0.000
_refine_ls_structure_factor_coef Fsqd
_refine_ls_weighting_details 'w=1/[\s^2^(Fo^2^)+(0.0260P)^2^+1.2350P] where P=(Fo^2^+2Fc^2^)/3'
_refine_ls_weighting_scheme calc
_refine_ls_wR_factor_gt 0.0680
_refine_ls_wR_factor_ref 0.0731
_reflns_Friedel_coverage 0.000
_reflns_number_gt 4141
_reflns_number_total 5062
_reflns_threshold_expression 'I > 2\s(I)'
_cod_data_source_file c5dt02144h2.cif
_cod_data_source_block 2b
_cod_depositor_comments 'Adding full bibliography for 7035512--7035513.cif.'
_cod_original_cell_volume 2524.50(9)
_cod_database_code 7035513
_shelx_space_group_comment
;
The symmetry employed for this shelxl refinement is uniquely defined
by the following loop, which should always be used as a source of
symmetry information in preference to the above space-group names.
They are only intended as comments.
;
_shelxl_version_number 2013-4

loop_
_space_group_symop_operation_xyz
'x, y, z'
'-x, y+1/2, -z+1/2'
'-x, -y, -z'
'x, -y-1/2, z-1/2'

loop_
_atom_site_label
_atom_site_type_symbol
_atom_site_fract_x
_atom_site_fract_y
_atom_site_fract_z
_atom_site_U_iso_or_equiv
_atom_site_adp_type
_atom_site_occupancy
_atom_site_site_symmetry_order
_atom_site_calc_flag
_atom_site_refinement_flags_posn
_atom_site_refinement_flags_adp
Cu1 Cu 0.73838(2) 0.00459(2) 0.77252(2) 0.02444(9) Uani 1 1 d . .
H1 H 0.875(2) 0.0152(14) 0.8526(16) 0.035(6) Uiso 1 1 d . .
H2 H 0.7430(19) 0.0962(13) 0.8458(14) 0.027(6) Uiso 1 1 d . .
H3 H 0.854(2) 0.0794(15) 0.9466(16) 0.039(7) Uiso 1 1 d . .
N1 N 0.74878(15) 0.01325(10) 0.64173(11) 0.0221(4) Uani 1 1 d . .
C1 C 0.68702(18) -0.03898(14) 0.58236(14) 0.0235(5) Uani 1 1 d . .
C2 C 0.61358(19) -0.10620(14) 0.60767(14) 0.0268(5) Uani 1 1 d . .
H2A H 0.5855 -0.1448 0.5600 0.032 Uiso 1 1 calc R U
N3 N 0.61667(15) -0.08548(11) 0.76921(11) 0.0228(4) Uani 1 1 d . .
C3 C 0.57552(19) -0.12500(13) 0.69234(15) 0.0259(5) Uani 1 1 d . .
C4 C 0.6906(2) -0.02687(16) 0.48129(15) 0.0331(5) Uani 1 1 d . .
H4A H 0.6336 0.0187 0.4588 0.050 Uiso 1 1 calc R U
H4B H 0.6671 -0.0805 0.4492 0.050 Uiso 1 1 calc R U
H4C H 0.7734 -0.0110 0.4703 0.050 Uiso 1 1 calc R U
C5 C 0.4811(2) -0.19555(16) 0.69357(17) 0.0410(6) Uani 1 1 d . .
H5A H 0.5165 -0.2435 0.7306 0.061 Uiso 1 1 calc R U
H5B H 0.4559 -0.2153 0.6311 0.061 Uiso 1 1 calc R U
H5C H 0.4099 -0.1734 0.7198 0.061 Uiso 1 1 calc R U
C6 C 0.80956(19) 0.08430(13) 0.60907(13) 0.0222(4) Uani 1 1 d . .
C7 C 0.93468(19) 0.08365(14) 0.60217(15) 0.0272(5) Uani 1 1 d . .
Cl7 Cl 1.01589(6) -0.00917(4) 0.63216(5) 0.04664(18) Uani 1 1 d . .
C8 C 0.9948(2) 0.15343(15) 0.57160(16) 0.0338(5) Uani 1 1 d . .
H8A H 1.0799 0.1504 0.5672 0.041 Uiso 1 1 calc R U
C9 C 0.9314(2) 0.22735(15) 0.54755(16) 0.0350(6) Uani 1 1 d . .
H9A H 0.9722 0.2751 0.5253 0.042 Uiso 1 1 calc R U
C10 C 0.8082(2) 0.23209(14) 0.55576(15) 0.0322(5) Uani 1 1 d . .
H10A H 0.7640 0.2832 0.5399 0.039 Uiso 1 1 calc R U
C11 C 0.75012(19) 0.16193(14) 0.58722(14) 0.0264(5) Uani 1 1 d . .
Cl11 Cl 0.59728(5) 0.17025(4) 0.60373(4) 0.04021(16) Uani 1 1 d . .
C12 C 0.56217(18) -0.10116(13) 0.84906(14) 0.0221(4) Uani 1 1 d . .
C13 C 0.45287(19) -0.06270(14) 0.86592(15) 0.0261(5) Uani 1 1 d . .
Cl13 Cl 0.37619(6) 0.00135(5) 0.78086(4) 0.04814(18) Uani 1 1 d . .
C14 C 0.4041(2) -0.07254(14) 0.94707(15) 0.0295(5) Uani 1 1 d . .
H14A H 0.3291 -0.0457 0.9556 0.035 Uiso 1 1 calc R U
C15 C 0.4653(2) -0.12156(14) 1.01554(15) 0.0289(5) Uani 1 1 d . .
H15A H 0.4333 -0.1278 1.0721 0.035 Uiso 1 1 calc R U
C16 C 0.5729(2) -0.16160(14) 1.00198(15) 0.0286(5) Uani 1 1 d . .
H16A H 0.6151 -0.1958 1.0489 0.034 Uiso 1 1 calc R U
C17 C 0.61894(18) -0.15164(13) 0.91993(15) 0.0245(5) Uani 1 1 d . .
Cl17 Cl 0.75206(6) -0.20541(4) 0.90262(5) 0.04610(18) Uani 1 1 d . .
B21 B 0.8427(2) 0.08095(17) 0.87546(18) 0.0293(6) Uani 1 1 d . .
N22 N 0.92472(16) 0.15488(11) 0.84064(12) 0.0250(4) Uani 1 1 d . .
C23 C 1.0477(2) 0.15149(15) 0.85399(16) 0.0326(5) Uani 1 1 d . .
C24 C 1.1150(2) 0.22082(18) 0.82693(18) 0.0446(7) Uani 1 1 d . .
H24A H 1.2017 0.2187 0.8359 0.054 Uiso 1 1 calc R U
C25 C 1.0579(3) 0.29120(17) 0.78787(18) 0.0467(7) Uani 1 1 d . .
H25A H 1.1042 0.3383 0.7701 0.056 Uiso 1 1 calc R U
C26 C 0.9327(3) 0.29356(16) 0.77433(18) 0.0463(7) Uani 1 1 d . .
H26A H 0.8910 0.3421 0.7471 0.056 Uiso 1 1 calc R U
C27 C 0.8693(2) 0.22468(15) 0.80076(16) 0.0358(6) Uani 1 1 d . .
H27A H 0.7826 0.2260 0.7907 0.043 Uiso 1 1 calc R U
C28 C 1.1074(2) 0.07514(17) 0.8992(2) 0.0495(7) Uani 1 1 d . .
H28A H 1.0792 0.0674 0.9590 0.074 Uiso 1 1 calc R U
H28B H 1.1961 0.0832 0.9069 0.074 Uiso 1 1 calc R U
H28C H 1.0864 0.0244 0.8614 0.074 Uiso 1 1 calc R U

loop_
_atom_site_aniso_label
_atom_site_aniso_U_11
_atom_site_aniso_U_22
_atom_site_aniso_U_33
_atom_site_aniso_U_23
_atom_site_aniso_U_13
_atom_site_aniso_U_12
Cu1 0.02599(15) 0.02554(15) 0.02252(15) -0.00293(11) 0.00588(11) -0.00820(11)
N1 0.0234(9) 0.0213(9) 0.0227(9) 0.0003(7) 0.0072(7) -0.0033(7)
C1 0.0216(11) 0.0276(11) 0.0221(11) -0.0024(9) 0.0060(9) 0.0020(9)
C2 0.0293(12) 0.0273(11) 0.0247(12) -0.0103(9) 0.0069(9) -0.0077(10)
N3 0.0248(9) 0.0236(9) 0.0213(9) -0.0028(7) 0.0079(7) -0.0049(8)
C3 0.0259(11) 0.0233(11) 0.0299(12) -0.0046(9) 0.0085(9) -0.0053(9)
C4 0.0358(13) 0.0396(14) 0.0251(12) -0.0040(10) 0.0087(10) -0.0082(11)
C5 0.0496(16) 0.0416(14) 0.0343(14) -0.0117(11) 0.0154(12) -0.0252(13)
C6 0.0268(11) 0.0231(11) 0.0171(10) -0.0001(8) 0.0044(8) -0.0023(9)
C7 0.0270(11) 0.0257(11) 0.0296(12) 0.0046(9) 0.0070(9) 0.0028(10)
Cl7 0.0332(3) 0.0382(4) 0.0725(5) 0.0209(3) 0.0224(3) 0.0124(3)
C8 0.0287(12) 0.0373(14) 0.0367(14) 0.0069(11) 0.0087(10) -0.0065(11)
C9 0.0404(14) 0.0297(13) 0.0350(14) 0.0100(10) 0.0050(11) -0.0115(11)
C10 0.0412(14) 0.0235(11) 0.0306(13) 0.0058(10) -0.0013(10) 0.0028(10)
C11 0.0254(11) 0.0284(12) 0.0245(11) -0.0014(9) 0.0001(9) 0.0022(10)
Cl11 0.0266(3) 0.0415(4) 0.0523(4) -0.0002(3) 0.0039(3) 0.0082(3)
C12 0.0241(11) 0.0201(10) 0.0231(11) -0.0036(8) 0.0071(9) -0.0086(9)
C13 0.0263(11) 0.0238(11) 0.0284(12) -0.0004(9) 0.0036(9) -0.0005(9)
Cl13 0.0456(4) 0.0616(4) 0.0380(4) 0.0141(3) 0.0082(3) 0.0217(3)
C14 0.0288(12) 0.0258(12) 0.0363(13) -0.0021(10) 0.0141(10) -0.0001(10)
C15 0.0361(13) 0.0260(12) 0.0271(12) -0.0035(9) 0.0135(10) -0.0085(10)
C16 0.0320(12) 0.0274(12) 0.0264(12) 0.0041(9) 0.0031(10) -0.0051(10)
C17 0.0221(11) 0.0211(11) 0.0317(12) -0.0014(9) 0.0085(9) -0.0038(9)
Cl17 0.0358(3) 0.0530(4) 0.0522(4) 0.0121(3) 0.0163(3) 0.0180(3)
B21 0.0321(14) 0.0315(14) 0.0251(14) -0.0065(11) 0.0062(11) -0.0100(12)
N22 0.0271(9) 0.0251(9) 0.0230(9) -0.0072(8) 0.0039(8) -0.0043(8)
C23 0.0294(12) 0.0365(13) 0.0326(13) -0.0067(10) 0.0069(10) -0.0027(11)
C24 0.0367(14) 0.0492(17) 0.0492(16) -0.0076(13) 0.0098(12) -0.0148(13)
C25 0.0621(19) 0.0377(15) 0.0421(16) -0.0039(12) 0.0144(14) -0.0190(14)
C26 0.067(2) 0.0286(13) 0.0414(16) 0.0003(11) -0.0006(14) -0.0032(13)
C27 0.0424(14) 0.0301(13) 0.0338(13) -0.0056(10) 0.0002(11) -0.0021(11)
C28 0.0329(14) 0.0436(16) 0.071(2) -0.0019(14) 0.0010(13) 0.0044(12)

loop_
_atom_type_symbol
_atom_type_description
_atom_type_scat_dispersion_real
_atom_type_scat_dispersion_imag
_atom_type_scat_source
C C 0.0033 0.0016 'International Tables Vol C Tables 4.2.6.8 and 6.1.1.4'
H H 0.0000 0.0000 'International Tables Vol C Tables 4.2.6.8 and 6.1.1.4'
B B 0.0013 0.0007 'International Tables Vol C Tables 4.2.6.8 and 6.1.1.4'
Cl Cl 0.1484 0.1585 'International Tables Vol C Tables 4.2.6.8 and 6.1.1.4'
Cu Cu 0.3201 1.2651 'International Tables Vol C Tables 4.2.6.8 and 6.1.1.4'
N N 0.0061 0.0033 'International Tables Vol C Tables 4.2.6.8 and 6.1.1.4'

loop_
_geom_angle_atom_site_label_1
_geom_angle_atom_site_label_2
_geom_angle_atom_site_label_3
_geom_angle
N3 Cu1 N1 98.58(7)
N3 Cu1 B21 136.72(9)
N1 Cu1 B21 124.69(9)
C1 N1 C6 119.04(17)
C1 N1 Cu1 121.64(14)
C6 N1 Cu1 118.69(13)
N1 C1 C2 123.45(19)
N1 C1 C4 120.29(19)
C2 C1 C4 116.24(19)
C3 C2 C1 129.9(2)
C3 N3 C12 120.02(17)
C3 N3 Cu1 121.57(14)
C12 N3 Cu1 118.01(13)
N3 C3 C2 124.09(19)
N3 C3 C5 119.50(19)
C2 C3 C5 116.41(19)
C11 C6 C7 115.48(19)
C11 C6 N1 122.07(18)
C7 C6 N1 122.32(18)
C8 C7 C6 122.5(2)
C8 C7 Cl7 119.26(17)
C6 C7 Cl7 118.21(16)
C9 C8 C7 119.8(2)
C8 C9 C10 119.9(2)
C11 C10 C9 119.4(2)
C10 C11 C6 122.8(2)
C10 C11 Cl11 119.18(17)
C6 C11 Cl11 117.97(16)
C17 C12 C13 115.31(19)
C17 C12 N3 121.80(19)
C13 C12 N3 122.74(19)
C14 C13 C12 122.9(2)
C14 C13 Cl13 118.88(17)
C12 C13 Cl13 118.19(16)
C15 C14 C13 119.4(2)
C14 C15 C16 120.0(2)
C17 C16 C15 119.5(2)
C16 C17 C12 122.9(2)
C16 C17 Cl17 118.92(17)
C12 C17 Cl17 118.20(16)
N22 B21 Cu1 116.76(16)
C23 N22 C27 119.4(2)
C23 N22 B21 121.80(19)
C27 N22 B21 118.8(2)
N22 C23 C24 119.3(2)
N22 C23 C28 118.8(2)
C24 C23 C28 121.9(2)
C25 C24 C23 120.7(3)
C24 C25 C26 119.3(3)
C27 C26 C25 118.6(3)
N22 C27 C26 122.7(2)

loop_
_geom_bond_atom_site_label_1
_geom_bond_atom_site_label_2
_geom_bond_distance
Cu1 N3 1.9409(17)
Cu1 N1 1.9532(17)
Cu1 B21 2.152(3)
N1 C1 1.324(3)
N1 C6 1.411(3)
C1 C2 1.404(3)
C1 C4 1.510(3)
C2 C3 1.398(3)
N3 C3 1.323(3)
N3 C12 1.409(2)
C3 C5 1.518(3)
C6 C11 1.397(3)
C6 C7 1.397(3)
C7 C8 1.380(3)
C7 Cl7 1.732(2)
C8 C9 1.373(3)
C9 C10 1.382(3)
C10 C11 1.378(3)
C11 Cl11 1.739(2)
C12 C17 1.396(3)
C12 C13 1.397(3)
C13 C14 1.381(3)
C13 Cl13 1.742(2)
C14 C15 1.377(3)
C15 C16 1.379(3)
C16 C17 1.378(3)
C17 Cl17 1.738(2)
B21 N22 1.590(3)
N22 C23 1.348(3)
N22 C27 1.349(3)
C23 C24 1.398(3)
C23 C28 1.480(3)
C24 C25 1.359(4)
C25 C26 1.373(4)
C26 C27 1.365(3)
